data_4339148
loop_
_publ_author_name
'Reger, Daniel L.'
'Foley, Elizabeth A.'
'Semeniuc, Radu F.'
'Smith, Mark D.'

_publ_section_title
;
 Structural comparisons of silver(I) complexes of third-generation ligands
 built from tridentate (o-C(6)H(4)[CH(2)OCH(2)C(pz)(3)](2)) versus
 bidentate poly(1-pyrazolyl)methane units
 (o-C(6)H(4)[CH(2)OCH(2)CH(pz)(2)](2)) (pz = pyrazolyl ring).
;
_journal_issue 26
_journal_name_full 'Inorganic chemistry'
_journal_page_first 11345
_journal_page_last 11355
_journal_paper_doi 10.1021/ic7017743
_journal_volume 46
_journal_year 2007
_chemical_formula_moiety 'C24 H26 Ag N8 O2, 1.5(C3 H6 O), C F3 O3 S'
_chemical_formula_sum 'C29.5 H35 Ag F3 N8 O6.5 S'
_chemical_formula_weight 802.59
_chemical_name_systematic
; 
 ? 
;
_space_group_IT_number 11
_symmetry_cell_setting monoclinic
_symmetry_space_group_name_Hall '-P 2yb'
_symmetry_space_group_name_H-M 'P 1 21/m 1'
_atom_sites_solution_hydrogens geom
_atom_sites_solution_primary direct
_atom_sites_solution_secondary difmap
_audit_creation_method SHELXL-97
_cell_angle_alpha 90.00
_cell_angle_beta 92.5210(10)
_cell_angle_gamma 90.00
_cell_formula_units_Z 4
_cell_length_a 9.0339(3)
_cell_length_b 26.9953(10)
_cell_length_c 15.3334(6)
_cell_measurement_reflns_used 6105
_cell_measurement_temperature 150(1)
_cell_measurement_theta_max 24.930
_cell_measurement_theta_min 2.379
_cell_volume 3735.8(2)
_computing_cell_refinement 'SAINT-Plus Version 6.45 (Bruker, 2001)'
_computing_data_collection 'SMART Version 5.625 (Bruker, 2001)'
_computing_data_reduction 'SAINT-Plus Version 6.45'
_computing_molecular_graphics various
_computing_publication_material 'SHELXTL Version 6.14 (Bruker, 2000)'
_computing_structure_refinement 'SHELXL-97 (Sheldrick, 1997)'
_computing_structure_solution 'SHELXS-97 (Sheldrick, 1990)'
_diffrn_ambient_temperature 150(1)
_diffrn_measured_fraction_theta_full 0.998
_diffrn_measured_fraction_theta_max 0.998
_diffrn_measurement_device_type 'Bruker SMART APEX CCD diffractometer'
_diffrn_measurement_method 'omega scans'
_diffrn_radiation_monochromator graphite
_diffrn_radiation_source 'fine-focus sealed tube'
_diffrn_radiation_type MoK\a
_diffrn_radiation_wavelength 0.71073
_diffrn_reflns_av_R_equivalents 0.0448
_diffrn_reflns_av_sigmaI/netI 0.0340
_diffrn_reflns_limit_h_max 11
_diffrn_reflns_limit_h_min -11
_diffrn_reflns_limit_k_max 33
_diffrn_reflns_limit_k_min -33
_diffrn_reflns_limit_l_max 19
_diffrn_reflns_limit_l_min -19
_diffrn_reflns_number 45238
_diffrn_reflns_theta_full 26.39
_diffrn_reflns_theta_max 26.39
_diffrn_reflns_theta_min 1.51
_diffrn_standards_decay_% <1
_exptl_absorpt_coefficient_mu 0.661
_exptl_absorpt_correction_type none
_exptl_crystal_colour colorless
_exptl_crystal_density_diffrn 1.427
_exptl_crystal_density_meas 0
_exptl_crystal_density_method 'not measured'
_exptl_crystal_description block
_exptl_crystal_F_000 1640
_exptl_crystal_size_max 0.28
_exptl_crystal_size_mid 0.22
_exptl_crystal_size_min 0.18
_refine_diff_density_max 1.042
_refine_diff_density_min -0.720
_refine_diff_density_rms 0.094
_refine_ls_extinction_method none
_refine_ls_goodness_of_fit_ref 1.076
_refine_ls_hydrogen_treatment constr
_refine_ls_matrix_type full
_refine_ls_number_parameters 489
_refine_ls_number_reflns 7812
_refine_ls_number_restraints 58
_refine_ls_restrained_S_all 1.082
_refine_ls_R_factor_all 0.0611
_refine_ls_R_factor_gt 0.0481
_refine_ls_shift/su_max 0.002
_refine_ls_shift/su_mean 0.000
_refine_ls_structure_factor_coef Fsqd
_refine_ls_weighting_details 'calc w=1/[\s^2^(Fo^2^)+(0.0884P)^2^+1.0496P] where P=(Fo^2^+2Fc^2^)/3'
_refine_ls_weighting_scheme calc
_refine_ls_wR_factor_gt 0.1451
_refine_ls_wR_factor_ref 0.1526
_reflns_number_gt 6087
_reflns_number_total 7812
_reflns_threshold_expression >2sigma(I)
_cod_data_source_file ic7017743-file001.cif
_cod_data_source_block 2
_cod_depositor_comments
;
The following automatic conversions were performed:

'_symmetry_cell_setting' value 'Monoclinic' changed to 'monoclinic'
according to
/usr/data/users/saulius/automatic-downloads/retrospective/ACS/lib/dictionaries/cif_core.dic
dictionary named 'cif_core.dic' version 2.4.2 from 2011-04-26.

Automatic conversion script
Id: cif_fix_values 2281 2013-09-26 08:29:07Z andrius 
;
_cod_original_sg_symbol_H-M 'P 21/m'
_cod_original_formula_sum 'C29.50 H35 Ag F3 N8 O6.50 S'
_cod_database_code 4339148

loop_
_symmetry_equiv_pos_as_xyz
'x, y, z'
'-x, y+1/2, -z'
'-x, -y, -z'
'x, -y-1/2, z'

loop_
_atom_site_label
_atom_site_type_symbol
_atom_site_fract_x
_atom_site_fract_y
_atom_site_fract_z
_atom_site_U_iso_or_equiv
_atom_site_adp_type
_atom_site_occupancy
_atom_site_symmetry_multiplicity
_atom_site_calc_flag
_atom_site_refinement_flags
_atom_site_disorder_assembly
_atom_site_disorder_group
Ag1 Ag -0.01121(3) 0.501796(10) 0.303407(18) 0.04097(12) Uani 1 1 d . . .
C1 C 0.1599(3) 0.39578(12) 0.2356(2) 0.0319(7) Uani 1 1 d . . .
H1 H 0.2096 0.3635 0.2241 0.038 Uiso 1 1 calc R . .
C2 C 0.7386(3) 0.59713(13) 0.3030(2) 0.0297(7) Uani 1 1 d . . .
H2 H 0.6753 0.6275 0.3031 0.036 Uiso 1 1 calc R . .
C11 C -0.0561(5) 0.33923(15) 0.2586(3) 0.0475(9) Uani 1 1 d . . .
H11 H -0.0098 0.3086 0.2465 0.057 Uiso 1 1 calc R . .
C12 C -0.2000(5) 0.34578(17) 0.2798(3) 0.0561(11) Uani 1 1 d . . .
H12 H -0.2735 0.3210 0.2858 0.067 Uiso 1 1 calc R . .
C13 C -0.2155(4) 0.39623(17) 0.2908(2) 0.0474(10) Uani 1 1 d . . .
H13 H -0.3051 0.4118 0.3060 0.057 Uiso 1 1 calc R . .
C21 C 0.3634(4) 0.40074(14) 0.3520(2) 0.0395(8) Uani 1 1 d . . .
H21 H 0.4064 0.3690 0.3443 0.047 Uiso 1 1 calc R . .
C22 C 0.4120(4) 0.43629(15) 0.4096(3) 0.0447(9) Uani 1 1 d . . .
H22 H 0.4947 0.4345 0.4500 0.054 Uiso 1 1 calc R . .
C23 C 0.3147(4) 0.47569(14) 0.3966(2) 0.0370(8) Uani 1 1 d . . .
H23 H 0.3205 0.5058 0.4285 0.044 Uiso 1 1 calc R . .
C31 C 0.8388(4) 0.63281(13) 0.4436(2) 0.0366(8) Uani 1 1 d . . .
H31 H 0.7906 0.6641 0.4404 0.044 Uiso 1 1 calc R . .
C32 C 0.9378(4) 0.61730(15) 0.5080(2) 0.0418(9) Uani 1 1 d . . .
H32 H 0.9721 0.6353 0.5582 0.050 Uiso 1 1 calc R . .
C33 C 0.9775(4) 0.56961(15) 0.4842(2) 0.0377(8) Uani 1 1 d . . .
H33 H 1.0456 0.5494 0.5170 0.045 Uiso 1 1 calc R . .
C41 C 0.8473(4) 0.64034(14) 0.1756(2) 0.0433(9) Uani 1 1 d . . .
H41 H 0.7964 0.6710 0.1788 0.052 Uiso 1 1 calc R . .
C42 C 0.9469(4) 0.62714(15) 0.1144(2) 0.0473(9) Uani 1 1 d . . .
H42 H 0.9789 0.6466 0.0672 0.057 Uiso 1 1 calc R . .
C43 C 0.9908(4) 0.57928(13) 0.1365(2) 0.0355(8) Uani 1 1 d . . .
H43 H 1.0600 0.5604 0.1055 0.043 Uiso 1 1 calc R . .
C51 C 0.1652(3) 0.42624(13) 0.1524(2) 0.0334(7) Uani 1 1 d . . .
H51A H 0.1108 0.4094 0.1035 0.040 Uiso 1 1 calc R . .
H51B H 0.1210 0.4594 0.1606 0.040 Uiso 1 1 calc R . .
C52 C 0.3461(4) 0.44990(15) 0.0523(2) 0.0422(9) Uani 1 1 d . . .
H52A H 0.2841 0.4321 0.0077 0.051 Uiso 1 1 calc R . .
H52B H 0.4510 0.4431 0.0406 0.051 Uiso 1 1 calc R . .
C53 C 0.3188(4) 0.50439(13) 0.0416(2) 0.0363(8) Uani 1 1 d . . .
C54 C 0.2424(4) 0.52177(18) -0.0340(2) 0.0459(10) Uani 1 1 d . . .
H54 H 0.1998 0.4987 -0.0746 0.055 Uiso 1 1 calc R . .
C55 C 0.2280(4) 0.57217(17) -0.0505(3) 0.0486(10) Uani 1 1 d . . .
H55 H 0.1780 0.5832 -0.1027 0.058 Uiso 1 1 calc R . .
C56 C 0.2859(4) 0.60618(16) 0.0084(2) 0.0443(9) Uani 1 1 d . . .
H56 H 0.2748 0.6407 -0.0025 0.053 Uiso 1 1 calc R . .
C57 C 0.3607(4) 0.58961(15) 0.0840(2) 0.0385(8) Uani 1 1 d . . .
H57 H 0.4003 0.6131 0.1248 0.046 Uiso 1 1 calc R . .
C58 C 0.3790(3) 0.53925(13) 0.1013(2) 0.0326(7) Uani 1 1 d . . .
C59 C 0.4649(4) 0.52273(14) 0.1828(2) 0.0337(7) Uani 1 1 d . . .
H59A H 0.3960 0.5128 0.2281 0.040 Uiso 1 1 calc R . .
H59B H 0.5282 0.4940 0.1697 0.040 Uiso 1 1 calc R . .
C60 C 0.6359(4) 0.55301(13) 0.2914(2) 0.0339(7) Uani 1 1 d . . .
H60A H 0.6930 0.5219 0.2869 0.041 Uiso 1 1 calc R . .
H60B H 0.5698 0.5502 0.3410 0.041 Uiso 1 1 calc R . .
N11 N -0.0901(3) 0.42054(11) 0.27749(18) 0.0362(7) Uani 1 1 d . . .
N12 N 0.0081(3) 0.38443(11) 0.25789(18) 0.0335(6) Uani 1 1 d . . .
N21 N 0.2123(3) 0.46595(10) 0.33380(17) 0.0304(6) Uani 1 1 d . . .
N22 N 0.2427(3) 0.41905(10) 0.30801(17) 0.0294(6) Uani 1 1 d . . .
N31 N 0.9080(3) 0.55574(11) 0.40959(17) 0.0335(6) Uani 1 1 d . . .
N32 N 0.8224(3) 0.59567(10) 0.38587(17) 0.0312(6) Uani 1 1 d . . .
N41 N 0.9235(3) 0.56334(10) 0.20638(17) 0.0309(6) Uani 1 1 d . . .
N42 N 0.8357(3) 0.60163(10) 0.23016(17) 0.0288(6) Uani 1 1 d . . .
O1 O 0.3161(2) 0.43024(9) 0.13602(15) 0.0377(6) Uani 1 1 d . . .
O2 O 0.5531(3) 0.56290(9) 0.21262(15) 0.0392(6) Uani 1 1 d . . .
S1A S 0.5892(3) 0.7500 0.26999(18) 0.0625(8) Uani 0.828(4) 2 d SPD . 1
O11A O 0.5753(5) 0.70501(12) 0.3193(4) 0.0639(15) Uani 0.828(4) 1 d PD . 1
O12A O 0.699(3) 0.7500 0.2055(8) 0.093(2) Uani 0.828(4) 2 d SPD . 1
C61A C 0.4202(13) 0.7500 0.1968(5) 0.081(3) Uani 0.828(4) 2 d SPD . 1
F11A F 0.4177(7) 0.71057(13) 0.1452(3) 0.128(2) Uani 0.828(4) 1 d PD . 1
F12A F 0.3004(7) 0.7500 0.2413(4) 0.0924(18) Uani 0.828(4) 2 d SPD . 1
S1B S 0.6866(12) 0.7500 0.2871(6) 0.037(2) Uani 0.172(4) 2 d SPD . 2
O11B O 0.625(4) 0.7050(3) 0.321(2) 0.0639(15) Uani 0.172(4) 1 d PD . 2
O12B O 0.710(14) 0.7500 0.195(2) 0.093(2) Uani 0.172(4) 2 d SPD . 2
C61B C 0.874(3) 0.7500 0.3268(11) 0.036(7) Uani 0.172(4) 2 d SPD . 2
F11B F 0.9477(13) 0.7105(3) 0.3005(7) 0.046(4) Uiso 0.172(4) 1 d PD . 2
F12B F 0.887(2) 0.7500 0.4144(9) 0.054(5) Uiso 0.172(4) 2 d SPD . 2
S2 S 0.6331(2) 0.7480(4) 0.70953(12) 0.0455(6) Uani 0.50 1 d PD A -3
O21 O 0.6050(11) 0.7963(2) 0.7379(5) 0.066(2) Uani 0.50 1 d PD A -3
O22 O 0.7536(10) 0.7244(3) 0.7532(5) 0.102(3) Uani 0.50 1 d PD A -3
O23 O 0.5135(11) 0.7154(4) 0.6975(7) 0.108(4) Uani 0.50 1 d PD A -3
C62 C 0.6979(8) 0.7533(4) 0.6021(5) 0.070(2) Uiso 0.50 1 d PD A -3
F21 F 0.7323(9) 0.7116(3) 0.5655(5) 0.098(2) Uiso 0.50 1 d PD A -3
F22 F 0.6092(8) 0.7785(2) 0.5475(4) 0.0931(19) Uiso 0.50 1 d PD A -3
F23 F 0.8169(7) 0.7837(2) 0.5991(4) 0.0833(17) Uiso 0.50 1 d PD A -3
O3 O 0.3385(4) 0.59480(13) 0.4437(3) 0.0991(15) Uani 1 1 d D . .
C71 C 0.2291(6) 0.6300(2) 0.3195(3) 0.0769(15) Uani 1 1 d D . .
H71A H 0.2838 0.6527 0.2828 0.115 Uiso 1 1 calc R . .
H71B H 0.1246 0.6399 0.3188 0.115 Uiso 1 1 calc R . .
H71C H 0.2368 0.5962 0.2969 0.115 Uiso 1 1 calc R . .
C72 C 0.2920(4) 0.63185(15) 0.4094(3) 0.0489(10) Uani 1 1 d D . .
C73 C 0.2939(7) 0.67917(18) 0.4572(4) 0.0820(17) Uani 1 1 d D . .
H73A H 0.3238 0.6733 0.5185 0.123 Uiso 1 1 calc R . .
H73B H 0.1946 0.6939 0.4536 0.123 Uiso 1 1 calc R . .
H73C H 0.3644 0.7018 0.4313 0.123 Uiso 1 1 calc R . .
O4 O 0.8743(11) 0.6902(4) 0.9217(7) 0.117(3) Uiso 0.50 1 d PD B -4
C74 C 0.6214(13) 0.6937(5) 0.9513(10) 0.115(5) Uiso 0.50 1 d PD B -4
H74A H 0.5924 0.6777 0.8959 0.172 Uiso 0.50 1 calc PR B -4
H74B H 0.5514 0.7204 0.9630 0.172 Uiso 0.50 1 calc PR B -4
H74C H 0.6205 0.6693 0.9986 0.172 Uiso 0.50 1 calc PR B -4
C75 C 0.7675(12) 0.7139(5) 0.9463(8) 0.086(3) Uiso 0.50 1 d PD B -4
C76 C 0.815(2) 0.7643(6) 0.9745(13) 0.181(9) Uiso 0.50 1 d PD B -4
H76A H 0.8467 0.7636 1.0364 0.271 Uiso 0.50 1 calc PR B -4
H76B H 0.7315 0.7874 0.9660 0.271 Uiso 0.50 1 calc PR B -4
H76C H 0.8972 0.7753 0.9398 0.271 Uiso 0.50 1 calc PR B -4

loop_
_atom_site_aniso_label
_atom_site_aniso_U_11
_atom_site_aniso_U_22
_atom_site_aniso_U_33
_atom_site_aniso_U_23
_atom_site_aniso_U_13
_atom_site_aniso_U_12
Ag1 0.0436(2) 0.04276(19) 0.03666(19) 0.00252(12) 0.00340(13) 0.01472(12)
C1 0.0289(16) 0.0324(17) 0.0348(18) -0.0049(14) 0.0053(14) -0.0015(13)
C2 0.0236(15) 0.0413(18) 0.0240(16) -0.0016(14) -0.0006(12) 0.0047(13)
C11 0.054(2) 0.042(2) 0.047(2) -0.0032(17) 0.0089(19) -0.0148(18)
C12 0.052(2) 0.067(3) 0.050(2) -0.002(2) 0.011(2) -0.029(2)
C13 0.0309(19) 0.074(3) 0.038(2) 0.0026(19) 0.0071(16) -0.0115(18)
C21 0.0270(17) 0.0390(19) 0.052(2) 0.0126(17) 0.0005(16) 0.0053(15)
C22 0.0286(18) 0.055(2) 0.049(2) 0.0122(19) -0.0099(16) -0.0077(17)
C23 0.0356(18) 0.045(2) 0.0298(18) -0.0003(15) -0.0025(15) -0.0108(16)
C31 0.043(2) 0.0400(19) 0.0276(17) -0.0066(14) 0.0047(15) -0.0009(15)
C32 0.046(2) 0.055(2) 0.0246(17) -0.0058(16) -0.0003(15) -0.0100(18)
C33 0.0330(18) 0.055(2) 0.0244(17) 0.0014(15) -0.0012(14) -0.0023(16)
C41 0.049(2) 0.043(2) 0.038(2) 0.0100(16) 0.0022(17) 0.0111(17)
C42 0.055(2) 0.054(2) 0.0335(19) 0.0132(18) 0.0098(17) 0.0067(19)
C43 0.0324(17) 0.047(2) 0.0269(17) 0.0009(15) 0.0043(14) 0.0056(15)
C51 0.0283(16) 0.0436(19) 0.0286(17) -0.0063(14) 0.0060(13) -0.0061(14)
C52 0.040(2) 0.057(2) 0.0314(18) -0.0092(17) 0.0138(16) -0.0103(17)
C53 0.0237(16) 0.056(2) 0.0296(18) -0.0035(15) 0.0089(14) -0.0060(14)
C54 0.0271(18) 0.085(3) 0.0260(18) -0.0059(19) 0.0017(14) -0.0134(19)
C55 0.0297(19) 0.082(3) 0.034(2) 0.014(2) -0.0020(15) -0.0001(19)
C56 0.0317(18) 0.060(2) 0.042(2) 0.0114(18) 0.0035(16) 0.0060(17)
C57 0.0284(17) 0.053(2) 0.0339(19) 0.0011(16) 0.0045(14) -0.0011(15)
C58 0.0213(15) 0.052(2) 0.0244(16) 0.0017(15) 0.0050(13) -0.0019(14)
C59 0.0252(16) 0.047(2) 0.0281(17) 0.0011(15) -0.0001(13) -0.0032(15)
C60 0.0269(16) 0.048(2) 0.0262(16) 0.0005(15) -0.0011(13) 0.0005(14)
N11 0.0266(14) 0.0500(18) 0.0324(15) -0.0007(13) 0.0041(12) -0.0039(13)
N12 0.0324(15) 0.0399(16) 0.0287(14) -0.0018(12) 0.0062(12) -0.0092(12)
N21 0.0303(14) 0.0331(14) 0.0279(14) -0.0007(11) 0.0007(11) -0.0002(11)
N22 0.0277(14) 0.0299(14) 0.0305(14) 0.0018(11) 0.0007(11) -0.0009(11)
N31 0.0311(14) 0.0444(17) 0.0250(14) 0.0005(12) -0.0002(11) 0.0054(12)
N32 0.0278(14) 0.0416(16) 0.0241(13) -0.0042(12) 0.0004(11) 0.0032(12)
N41 0.0260(13) 0.0389(15) 0.0278(14) -0.0021(12) 0.0004(11) 0.0037(11)
N42 0.0270(13) 0.0339(14) 0.0255(14) 0.0003(11) 0.0001(11) 0.0030(11)
O1 0.0290(12) 0.0501(15) 0.0346(13) -0.0003(11) 0.0088(10) -0.0041(11)
O2 0.0355(13) 0.0478(15) 0.0333(13) 0.0039(11) -0.0107(10) -0.0054(11)
S1A 0.0690(18) 0.0272(9) 0.0947(17) 0.000 0.0417(15) 0.000
O11A 0.069(4) 0.0364(16) 0.088(2) 0.0113(16) 0.018(3) 0.0020(17)
O12A 0.099(6) 0.048(3) 0.139(6) 0.000 0.079(5) 0.000
C61A 0.164(11) 0.030(4) 0.050(5) 0.000 0.001(6) 0.000
F11A 0.238(6) 0.060(2) 0.084(3) -0.024(2) 0.002(3) -0.013(3)
F12A 0.087(4) 0.076(4) 0.113(5) 0.000 -0.002(4) 0.000
S1B 0.039(5) 0.024(4) 0.046(5) 0.000 -0.007(4) 0.000
O11B 0.069(4) 0.0364(16) 0.088(2) 0.0113(16) 0.018(3) 0.0020(17)
O12B 0.099(6) 0.048(3) 0.139(6) 0.000 0.079(5) 0.000
C61B 0.061(19) 0.012(11) 0.033(15) 0.000 -0.005(13) 0.000
S2 0.0577(9) 0.0332(15) 0.0466(8) -0.008(4) 0.0115(7) 0.001(3)
O21 0.112(7) 0.034(3) 0.053(4) -0.006(3) 0.009(4) 0.007(4)
O22 0.110(6) 0.109(6) 0.086(5) 0.027(4) -0.013(5) 0.052(5)
O23 0.101(7) 0.106(7) 0.120(9) -0.024(6) 0.054(6) -0.063(6)
O3 0.090(3) 0.057(2) 0.145(4) 0.014(2) -0.060(3) 0.0112(19)
C71 0.070(3) 0.099(4) 0.061(3) 0.011(3) -0.009(3) -0.019(3)
C72 0.037(2) 0.045(2) 0.064(3) 0.004(2) -0.0027(19) -0.0016(17)
C73 0.105(4) 0.053(3) 0.090(4) -0.017(3) 0.028(3) -0.028(3)

loop_
_atom_type_symbol
_atom_type_description
_atom_type_scat_dispersion_real
_atom_type_scat_dispersion_imag
_atom_type_scat_source
C C 0.0033 0.0016 'International Tables Vol C Tables 4.2.6.8 and 6.1.1.4'
H H 0.0000 0.0000 'International Tables Vol C Tables 4.2.6.8 and 6.1.1.4'
N N 0.0061 0.0033 'International Tables Vol C Tables 4.2.6.8 and 6.1.1.4'
O O 0.0106 0.0060 'International Tables Vol C Tables 4.2.6.8 and 6.1.1.4'
F F 0.0171 0.0103 'International Tables Vol C Tables 4.2.6.8 and 6.1.1.4'
S S 0.1246 0.1234 'International Tables Vol C Tables 4.2.6.8 and 6.1.1.4'
Ag Ag -0.8971 1.1015 'International Tables Vol C Tables 4.2.6.8 and 6.1.1.4'

loop_
_geom_angle_atom_site_label_1
_geom_angle_atom_site_label_2
_geom_angle_atom_site_label_3
_geom_angle
_geom_angle_site_symmetry_1
_geom_angle_site_symmetry_3
N21 Ag1 N41 130.11(9) . 1_455
N21 Ag1 N31 115.29(9) . 1_455
N41 Ag1 N31 85.46(9) 1_455 1_455
N21 Ag1 N11 84.05(10) . .
N41 Ag1 N11 120.20(10) 1_455 .
N31 Ag1 N11 127.20(10) 1_455 .
N22 C1 N12 111.7(3) . .
N22 C1 C51 111.9(3) . .
N12 C1 C51 112.0(3) . .
N22 C1 H1 107.0 . .
N12 C1 H1 107.0 . .
C51 C1 H1 107.0 . .
N32 C2 N42 111.5(2) . .
N32 C2 C60 112.0(3) . .
N42 C2 C60 111.2(3) . .
N32 C2 H2 107.3 . .
N42 C2 H2 107.3 . .
C60 C2 H2 107.3 . .
N12 C11 C12 107.4(4) . .
N12 C11 H11 126.3 . .
C12 C11 H11 126.3 . .
C11 C12 C13 105.0(3) . .
C11 C12 H12 127.5 . .
C13 C12 H12 127.5 . .
N11 C13 C12 112.1(4) . .
N11 C13 H13 124.0 . .
C12 C13 H13 124.0 . .
N22 C21 C22 107.2(3) . .
N22 C21 H21 126.4 . .
C22 C21 H21 126.4 . .
C21 C22 C23 105.2(3) . .
C21 C22 H22 127.4 . .
C23 C22 H22 127.4 . .
N21 C23 C22 111.6(3) . .
N21 C23 H23 124.2 . .
C22 C23 H23 124.2 . .
N32 C31 C32 107.3(3) . .
N32 C31 H31 126.4 . .
C32 C31 H31 126.4 . .
C31 C32 C33 105.2(3) . .
C31 C32 H32 127.4 . .
C33 C32 H32 127.4 . .
N31 C33 C32 111.6(3) . .
N31 C33 H33 124.2 . .
C32 C33 H33 124.2 . .
N42 C41 C42 107.1(3) . .
N42 C41 H41 126.4 . .
C42 C41 H41 126.4 . .
C41 C42 C43 105.2(3) . .
C41 C42 H42 127.4 . .
C43 C42 H42 127.4 . .
N41 C43 C42 111.3(3) . .
N41 C43 H43 124.4 . .
C42 C43 H43 124.4 . .
O1 C51 C1 105.0(3) . .
O1 C51 H51A 110.7 . .
C1 C51 H51A 110.7 . .
O1 C51 H51B 110.7 . .
C1 C51 H51B 110.7 . .
H51A C51 H51B 108.8 . .
O1 C52 C53 115.3(3) . .
O1 C52 H52A 108.5 . .
C53 C52 H52A 108.5 . .
O1 C52 H52B 108.5 . .
C53 C52 H52B 108.5 . .
H52A C52 H52B 107.5 . .
C54 C53 C58 118.4(3) . .
C54 C53 C52 119.4(3) . .
C58 C53 C52 121.9(3) . .
C55 C54 C53 121.1(4) . .
C55 C54 H54 119.4 . .
C53 C54 H54 119.4 . .
C56 C55 C54 120.3(4) . .
C56 C55 H55 119.8 . .
C54 C55 H55 119.8 . .
C55 C56 C57 119.3(4) . .
C55 C56 H56 120.3 . .
C57 C56 H56 120.3 . .
C56 C57 C58 121.4(4) . .
C56 C57 H57 119.3 . .
C58 C57 H57 119.3 . .
C57 C58 C53 119.3(3) . .
C57 C58 C59 119.9(3) . .
C53 C58 C59 120.8(3) . .
O2 C59 C58 107.7(3) . .
O2 C59 H59A 110.2 . .
C58 C59 H59A 110.2 . .
O2 C59 H59B 110.2 . .
C58 C59 H59B 110.2 . .
H59A C59 H59B 108.5 . .
O2 C60 C2 104.4(3) . .
O2 C60 H60A 110.9 . .
C2 C60 H60A 110.9 . .
O2 C60 H60B 110.9 . .
C2 C60 H60B 110.9 . .
H60A C60 H60B 108.9 . .
C13 N11 N12 104.4(3) . .
C13 N11 Ag1 133.8(3) . .
N12 N11 Ag1 120.90(19) . .
C11 N12 N11 111.1(3) . .
C11 N12 C1 126.8(3) . .
N11 N12 C1 122.0(3) . .
C23 N21 N22 104.6(3) . .
C23 N21 Ag1 130.4(2) . .
N22 N21 Ag1 121.84(19) . .
C21 N22 N21 111.4(3) . .
C21 N22 C1 126.9(3) . .
N21 N22 C1 121.4(3) . .
C33 N31 N32 104.2(3) . .
C33 N31 Ag1 128.7(2) . 1_655
N32 N31 Ag1 119.93(19) . 1_655
C31 N32 N31 111.7(3) . .
C31 N32 C2 126.6(3) . .
N31 N32 C2 121.5(3) . .
C43 N41 N42 105.2(3) . .
C43 N41 Ag1 130.3(2) . 1_655
N42 N41 Ag1 120.86(19) . 1_655
C41 N42 N41 111.1(3) . .
C41 N42 C2 127.4(3) . .
N41 N42 C2 121.3(3) . .
C51 O1 C52 114.5(3) . .
C59 O2 C60 113.6(3) . .
O12A S1A O11A 116.2(4) . 4_575
O12A S1A O11A 116.2(4) . .
O11A S1A O11A 115.2(5) 4_575 .
O12A S1A C61A 99.2(10) . .
O11A S1A C61A 103.3(3) 4_575 .
O11A S1A C61A 103.3(3) . .
F12A C61A F11A 108.6(7) . .
F12A C61A F11A 108.6(7) . 4_575
F11A C61A F11A 106.8(6) . 4_575
F12A C61A S1A 111.3(6) . .
F11A C61A S1A 110.7(6) . .
F11A C61A S1A 110.7(6) 4_575 .
O12B S1B O11B 115.4(16) . .
O12B S1B O11B 115.4(16) . 4_575
O11B S1B O11B 114.8(15) . 4_575
O11B S1B C61B 104.6(15) . .
O11B S1B C61B 104.6(15) 4_575 .
F11B C61B F11B 106.8(15) 4_575 .
F11B C61B F12B 106.3(12) 4_575 .
F11B C61B F12B 106.3(12) . .
F11B C61B S1B 112.3(11) 4_575 .
F11B C61B S1B 112.3(11) . .
F12B C61B S1B 112.4(15) . .
O23 S2 O21 118.5(7) . .
O23 S2 O22 110.7(10) . .
O21 S2 O22 114.9(7) . .
O23 S2 C62 102.2(6) . .
O21 S2 C62 106.6(7) . .
O22 S2 C62 101.4(5) . .
F21 C62 F22 108.7(7) . .
F21 C62 F23 107.7(7) . .
F22 C62 F23 97.2(7) . .
F21 C62 S2 115.2(8) . .
F22 C62 S2 114.4(6) . .
F23 C62 S2 112.0(6) . .
C72 C71 H71A 109.5 . .
C72 C71 H71B 109.5 . .
H71A C71 H71B 109.5 . .
C72 C71 H71C 109.5 . .
H71A C71 H71C 109.5 . .
H71B C71 H71C 109.5 . .
O3 C72 C71 119.8(4) . .
O3 C72 C73 120.6(5) . .
C71 C72 C73 119.5(4) . .
C72 C73 H73A 109.5 . .
C72 C73 H73B 109.5 . .
H73A C73 H73B 109.5 . .
C72 C73 H73C 109.5 . .
H73A C73 H73C 109.5 . .
H73B C73 H73C 109.5 . .
C75 C74 H74A 109.5 . .
C75 C74 H74B 109.5 . .
H74A C74 H74B 109.5 . .
C75 C74 H74C 109.5 . .
H74A C74 H74C 109.5 . .
H74B C74 H74C 109.5 . .
O4 C75 C74 123.7(12) . .
O4 C75 C76 110.3(11) . .
C74 C75 C76 125.9(13) . .
C75 C76 H76A 109.5 . .
C75 C76 H76B 109.5 . .
H76A C76 H76B 109.5 . .
C75 C76 H76C 109.5 . .
H76A C76 H76C 109.5 . .
H76B C76 H76C 109.5 . .

loop_
_geom_bond_atom_site_label_1
_geom_bond_atom_site_label_2
_geom_bond_distance
_geom_bond_site_symmetry_2
Ag1 N21 2.269(3) .
Ag1 N41 2.290(3) 1_455
Ag1 N31 2.326(3) 1_455
Ag1 N11 2.335(3) .
C1 N22 1.454(4) .
C1 N12 1.460(4) .
C1 C51 1.521(5) .
C1 H1 1.0000 .
C2 N32 1.450(4) .
C2 N42 1.455(4) .
C2 C60 1.516(5) .
C2 H2 1.0000 .
C11 N12 1.351(5) .
C11 C12 1.366(6) .
C11 H11 0.9500 .
C12 C13 1.380(6) .
C12 H12 0.9500 .
C13 N11 1.333(4) .
C13 H13 0.9500 .
C21 N22 1.350(4) .
C21 C22 1.364(5) .
C21 H21 0.9500 .
C22 C23 1.389(5) .
C22 H22 0.9500 .
C23 N21 1.332(4) .
C23 H23 0.9500 .
C31 N32 1.342(4) .
C31 C32 1.368(5) .
C31 H31 0.9500 .
C32 C33 1.389(6) .
C32 H32 0.9500 .
C33 N31 1.334(4) .
C33 H33 0.9500 .
C41 N42 1.346(4) .
C41 C42 1.375(5) .
C41 H41 0.9500 .
C42 C43 1.389(5) .
C42 H42 0.9500 .
C43 N41 1.327(4) .
C43 H43 0.9500 .
C51 O1 1.401(4) .
C51 H51A 0.9900 .
C51 H51B 0.9900 .
C52 O1 1.426(4) .
C52 C53 1.499(5) .
C52 H52A 0.9900 .
C52 H52B 0.9900 .
C53 C54 1.404(5) .
C53 C58 1.406(5) .
C54 C55 1.389(6) .
C54 H54 0.9500 .
C55 C56 1.375(6) .
C55 H55 0.9500 .
C56 C57 1.391(5) .
C56 H56 0.9500 .
C57 C58 1.394(5) .
C57 H57 0.9500 .
C58 C59 1.508(4) .
C59 O2 1.410(4) .
C59 H59A 0.9900 .
C59 H59B 0.9900 .
C60 O2 1.418(4) .
C60 H60A 0.9900 .
C60 H60B 0.9900 .
N11 N12 1.361(4) .
N21 N22 1.358(4) .
N31 N32 1.366(4) .
N31 Ag1 2.326(3) 1_655
N41 N42 1.362(4) .
N41 Ag1 2.290(3) 1_655
S1A O12A 1.433(12) .
S1A O11A 1.439(4) 4_575
S1A O11A 1.439(4) .
S1A C61A 1.854(11) .
C61A F12A 1.305(10) .
C61A F11A 1.326(5) .
C61A F11A 1.326(5) 4_575
S1B O12B 1.437(17) .
S1B O11B 1.443(11) .
S1B O11B 1.443(11) 4_575
S1B C61B 1.77(3) .
C61B F11B 1.329(11) 4_575
C61B F11B 1.329(11) .
C61B F12B 1.344(14) .
S2 O23 1.400(8) .
S2 O21 1.401(9) .
S2 O22 1.405(7) .
S2 C62 1.777(8) .
C62 F21 1.301(9) .
C62 F22 1.322(8) .
C62 F23 1.356(9) .
O3 C72 1.198(5) .
C71 C72 1.469(6) .
C71 H71A 0.9800 .
C71 H71B 0.9800 .
C71 H71C 0.9800 .
C72 C73 1.472(6) .
C73 H73A 0.9800 .
C73 H73B 0.9800 .
C73 H73C 0.9800 .
O4 C75 1.231(11) .
C74 C75 1.433(12) .
C74 H74A 0.9800 .
C74 H74B 0.9800 .
C74 H74C 0.9800 .
C75 C76 1.485(13) .
C76 H76A 0.9800 .
C76 H76B 0.9800 .
C76 H76C 0.9800 .

loop_
_geom_torsion_atom_site_label_1
_geom_torsion_atom_site_label_2
_geom_torsion_atom_site_label_3
_geom_torsion_atom_site_label_4
_geom_torsion
_geom_torsion_site_symmetry_1
_geom_torsion_site_symmetry_4
N12 C11 C12 C13 0.3(5) . .
C11 C12 C13 N11 0.0(5) . .
N22 C21 C22 C23 -0.2(4) . .
C21 C22 C23 N21 -0.9(4) . .
N32 C31 C32 C33 0.1(4) . .
C31 C32 C33 N31 -0.1(4) . .
N42 C41 C42 C43 0.2(4) . .
C41 C42 C43 N41 0.1(4) . .
N22 C1 C51 O1 58.7(3) . .
N12 C1 C51 O1 -175.0(3) . .
O1 C52 C53 C54 -134.5(3) . .
O1 C52 C53 C58 51.4(4) . .
C58 C53 C54 C55 0.9(5) . .
C52 C53 C54 C55 -173.4(3) . .
C53 C54 C55 C56 -1.5(5) . .
C54 C55 C56 C57 0.9(5) . .
C55 C56 C57 C58 0.2(5) . .
C56 C57 C58 C53 -0.8(5) . .
C56 C57 C58 C59 178.2(3) . .
C54 C53 C58 C57 0.3(5) . .
C52 C53 C58 C57 174.4(3) . .
C54 C53 C58 C59 -178.7(3) . .
C52 C53 C58 C59 -4.6(5) . .
C57 C58 C59 O2 -19.3(4) . .
C53 C58 C59 O2 159.7(3) . .
N32 C2 C60 O2 174.2(2) . .
N42 C2 C60 O2 -60.3(3) . .
C12 C13 N11 N12 -0.2(4) . .
C12 C13 N11 Ag1 -168.5(3) . .
N21 Ag1 N11 C13 144.5(3) . .
N41 Ag1 N11 C13 -81.9(3) 1_455 .
N31 Ag1 N11 C13 27.2(4) 1_455 .
N21 Ag1 N11 N12 -22.2(2) . .
N41 Ag1 N11 N12 111.3(2) 1_455 .
N31 Ag1 N11 N12 -139.6(2) 1_455 .
C12 C11 N12 N11 -0.5(4) . .
C12 C11 N12 C1 -177.7(3) . .
C13 N11 N12 C11 0.4(4) . .
Ag1 N11 N12 C11 170.6(2) . .
C13 N11 N12 C1 177.8(3) . .
Ag1 N11 N12 C1 -12.0(4) . .
N22 C1 N12 C11 -119.8(4) . .
C51 C1 N12 C11 113.8(4) . .
N22 C1 N12 N11 63.2(4) . .
C51 C1 N12 N11 -63.1(4) . .
C22 C23 N21 N22 1.6(4) . .
C22 C23 N21 Ag1 161.0(2) . .
N41 Ag1 N21 C23 95.9(3) 1_455 .
N31 Ag1 N21 C23 -10.6(3) 1_455 .
N11 Ag1 N21 C23 -139.1(3) . .
N41 Ag1 N21 N22 -107.6(2) 1_455 .
N31 Ag1 N21 N22 145.9(2) 1_455 .
N11 Ag1 N21 N22 17.4(2) . .
C22 C21 N22 N21 1.2(4) . .
C22 C21 N22 C1 175.2(3) . .
C23 N21 N22 C21 -1.7(3) . .
Ag1 N21 N22 C21 -163.4(2) . .
C23 N21 N22 C1 -176.0(3) . .
Ag1 N21 N22 C1 22.3(4) . .
N12 C1 N22 C21 116.4(3) . .
C51 C1 N22 C21 -117.2(3) . .
N12 C1 N22 N21 -70.2(4) . .
C51 C1 N22 N21 56.3(4) . .
C32 C33 N31 N32 0.0(4) . .
C32 C33 N31 Ag1 149.7(3) . 1_655
C32 C31 N32 N31 -0.2(4) . .
C32 C31 N32 C2 -174.0(3) . .
C33 N31 N32 C31 0.1(4) . .
Ag1 N31 N32 C31 -152.9(2) 1_655 .
C33 N31 N32 C2 174.3(3) . .
Ag1 N31 N32 C2 21.3(4) 1_655 .
N42 C2 N32 C31 103.4(4) . .
C60 C2 N32 C31 -131.2(3) . .
N42 C2 N32 N31 -69.8(4) . .
C60 C2 N32 N31 55.5(4) . .
C42 C43 N41 N42 -0.4(4) . .
C42 C43 N41 Ag1 -158.4(3) . 1_655
C42 C41 N42 N41 -0.5(4) . .
C42 C41 N42 C2 -177.0(3) . .
C43 N41 N42 C41 0.5(4) . .
Ag1 N41 N42 C41 161.1(2) 1_655 .
C43 N41 N42 C2 177.3(3) . .
Ag1 N41 N42 C2 -22.2(4) 1_655 .
N32 C2 N42 C41 -113.2(4) . .
C60 C2 N42 C41 121.0(4) . .
N32 C2 N42 N41 70.6(4) . .
C60 C2 N42 N41 -55.2(4) . .
C1 C51 O1 C52 169.3(3) . .
C53 C52 O1 C51 73.1(4) . .
C58 C59 O2 C60 177.6(3) . .
C2 C60 O2 C59 171.3(3) . .
O12A S1A C61A F12A 180.0 . .
O11A S1A C61A F12A -60.1(2) 4_575 .
O11A S1A C61A F12A 60.1(2) . .
O12A S1A C61A F11A 59.1(5) . .
O11A S1A C61A F11A 179.0(5) 4_575 .
O11A S1A C61A F11A -60.7(6) . .
O12A S1A C61A F11A -59.1(5) . 4_575
O11A S1A C61A F11A 60.7(6) 4_575 4_575
O11A S1A C61A F11A -179.0(5) . 4_575
O12B S1B C61B F11B 60.2(9) . 4_575
O11B S1B C61B F11B 179.7(12) . 4_575
O11B S1B C61B F11B -59.3(14) 4_575 4_575
O12B S1B C61B F11B -60.2(9) . .
O11B S1B C61B F11B 59.3(14) . .
O11B S1B C61B F11B -179.7(12) 4_575 .
O12B S1B C61B F12B 180.000(5) . .
O11B S1B C61B F12B -60.5(10) . .
O11B S1B C61B F12B 60.5(10) 4_575 .
O23 S2 C62 F21 -56.1(9) . .
O21 S2 C62 F21 178.9(7) . .
O22 S2 C62 F21 58.3(9) . .
O23 S2 C62 F22 71.0(10) . .
O21 S2 C62 F22 -54.0(9) . .
O22 S2 C62 F22 -174.6(8) . .
O23 S2 C62 F23 -179.6(8) . .
O21 S2 C62 F23 55.3(8) . .
O22 S2 C62 F23 -65.2(10) . .
